data_4081514
loop_
_publ_author_name
'Schweinfurth, David'
'B\"uttner, Nadin'
'Hohloch, Stephan'
'Deibel, Naina'
'Klein, Johannes'
'Sarkar, Biprajit'

_publ_section_title
;
 Heterobimetallic Cu--dppf (dppf =
 1,1&#x2032;-Bis(diphenylphosphino)ferrocene) Complexes with
 &#x201C;Click&#x201D; Derived Ligands: A Combined Structural,
 Electrochemical, Spectroelectrochemical, and Theoretical Study
;
_journal_issue 20
_journal_name_full Organometallics
_journal_page_first 5834
_journal_paper_doi 10.1021/om400429f
_journal_volume 32
_journal_year 2013
_chemical_formula_sum 'C55 H50 B Cu F4 Fe N6 O P2'
_chemical_formula_weight 1079.65
_chemical_name_systematic
;
 ?
;
_space_group_IT_number 9
_symmetry_cell_setting monoclinic
_symmetry_space_group_name_Hall 'C -2yc'
_symmetry_space_group_name_H-M 'C 1 c 1'
_atom_sites_solution_hydrogens geom
_atom_sites_solution_primary direct
_atom_sites_solution_secondary difmap
_audit_creation_method SHELXL-97
_cell_angle_alpha 90.000(5)
_cell_angle_beta 95.179(5)
_cell_angle_gamma 90.000(5)
_cell_formula_units_Z 8
_cell_length_a 24.181(5)
_cell_length_b 15.108(5)
_cell_length_c 27.620(5)
_cell_measurement_reflns_used 17946
_cell_measurement_temperature 100(2)
_cell_measurement_theta_max 27.53
_cell_measurement_theta_min 1.48
_cell_volume 10049(4)
_computing_structure_refinement 'SHELXL-97 (Sheldrick, 2008)'
_diffrn_ambient_temperature 100(2)
_diffrn_measured_fraction_theta_full 0.997
_diffrn_measured_fraction_theta_max 0.997
_diffrn_measurement_device_type 'Bruker AXS Smart'
_diffrn_measurement_method 'omega scans'
_diffrn_radiation_monochromator graphite
_diffrn_radiation_source 'fine-focus sealed tube'
_diffrn_radiation_type MoK\a
_diffrn_radiation_wavelength 0.71069
_diffrn_reflns_av_R_equivalents 0.0585
_diffrn_reflns_av_sigmaI/netI 0.0422
_diffrn_reflns_limit_h_max 31
_diffrn_reflns_limit_h_min -24
_diffrn_reflns_limit_k_max 19
_diffrn_reflns_limit_k_min -19
_diffrn_reflns_limit_l_max 33
_diffrn_reflns_limit_l_min -35
_diffrn_reflns_number 65808
_diffrn_reflns_theta_full 27.53
_diffrn_reflns_theta_max 27.53
_diffrn_reflns_theta_min 1.48
_exptl_absorpt_coefficient_mu 0.837
_exptl_absorpt_correction_T_max 0.746
_exptl_absorpt_correction_T_min 0.632
_exptl_absorpt_correction_type multi-scan
_exptl_absorpt_process_details 'Blessing, 1995'
_exptl_crystal_colour yellow
_exptl_crystal_density_diffrn 1.427
_exptl_crystal_density_method 'not measured'
_exptl_crystal_description plate
_exptl_crystal_F_000 4452
_exptl_crystal_size_max 0.78
_exptl_crystal_size_mid 0.50
_exptl_crystal_size_min 0.09
_refine_diff_density_max 0.785
_refine_diff_density_min -0.479
_refine_diff_density_rms 0.101
_refine_ls_abs_structure_details 'Flack H D (1983), Acta Cryst. A39, 876-881'
_refine_ls_abs_structure_Flack 0.497(7)
_refine_ls_extinction_method none
_refine_ls_goodness_of_fit_ref 1.009
_refine_ls_hydrogen_treatment constr
_refine_ls_matrix_type full
_refine_ls_number_parameters 1280
_refine_ls_number_reflns 19888
_refine_ls_number_restraints 2
_refine_ls_restrained_S_all 1.009
_refine_ls_R_factor_all 0.0470
_refine_ls_R_factor_gt 0.0407
_refine_ls_shift/su_max 0.001
_refine_ls_shift/su_mean 0.000
_refine_ls_structure_factor_coef Fsqd
_refine_ls_weighting_details 'calc w=1/[\s^2^(Fo^2^)+(0.0758P)^2^+0.0000P] where P=(Fo^2^+2Fc^2^)/3'
_refine_ls_weighting_scheme calc
_refine_ls_wR_factor_gt 0.1009
_refine_ls_wR_factor_ref 0.1055
_reflns_number_gt 17946
_reflns_number_total 19888
_reflns_threshold_expression >2\s(I)
_cod_data_source_file om400429f_si_002.cif
_cod_data_source_block sar203m
_cod_original_sg_symbol_H-M Cc
_cod_database_code 4081514

loop_
_symmetry_equiv_pos_as_xyz
'x, y, z'
'x, -y, z+1/2'
'x+1/2, y+1/2, z'
'x+1/2, -y+1/2, z+1/2'

loop_
_atom_site_label
_atom_site_type_symbol
_atom_site_fract_x
_atom_site_fract_y
_atom_site_fract_z
_atom_site_U_iso_or_equiv
_atom_site_adp_type
_atom_site_occupancy
_atom_site_symmetry_multiplicity
_atom_site_calc_flag
_atom_site_refinement_flags
Cu1 Cu 0.363385(14) 0.76226(2) 0.123484(12) 0.01504(8) Uani 1 1 d .
Cu2 Cu 0.531457(15) 0.26753(2) 0.262119(13) 0.01775(9) Uani 1 1 d .
Fe3 Fe 0.583912(18) 0.10177(3) 0.160224(16) 0.01592(9) Uani 1 1 d .
Fe4 Fe 0.309143(18) 0.92798(3) 0.226711(16) 0.01653(9) Uani 1 1 d .
P1'A P 0.55197(3) 0.12607(5) 0.27672(3) 0.01596(15) Uani 1 1 d .
P1 P 0.33776(3) 0.90284(5) 0.10918(3) 0.01444(15) Uani 1 1 d .
P1' P 0.36416(4) 0.72897(5) 0.20250(3) 0.01662(16) Uani 1 1 d .
P1A P 0.53318(3) 0.30235(5) 0.18338(3) 0.01573(15) Uani 1 1 d .
F8 F 0.44363(10) 0.55081(16) 0.47116(9) 0.0428(6) Uani 1 1 d .
F5 F 0.49607(11) 0.59241(18) 0.41134(8) 0.0467(6) Uani 1 1 d .
N3' N 0.28263(12) 0.55143(17) 0.04417(10) 0.0211(6) Uani 1 1 d .
O200 O 0.31988(12) 0.6243(2) 0.45664(11) 0.0456(7) Uani 1 1 d .
N2'A N 0.41279(12) 0.30924(18) 0.29700(11) 0.0231(6) Uani 1 1 d .
F7 F 0.53537(10) 0.5163(2) 0.47544(12) 0.0605(8) Uani 1 1 d .
F6 F 0.50889(15) 0.6579(2) 0.48427(12) 0.0762(10) Uani 1 1 d .
N2' N 0.27670(12) 0.61961(17) 0.07408(10) 0.0202(6) Uani 1 1 d .
N1' N 0.32626(11) 0.65282(16) 0.08446(10) 0.0172(5) Uani 1 1 d .
N2A N 0.62248(12) 0.40824(18) 0.30081(11) 0.0262(6) Uani 1 1 d .
N3'A N 0.39451(12) 0.37178(19) 0.32589(10) 0.0241(6) Uani 1 1 d .
N3 N 0.50771(11) 0.66707(18) 0.06697(10) 0.0219(6) Uani 1 1 d .
C28 C 0.26841(13) 0.9150(2) 0.07814(11) 0.0156(6) Uani 1 1 d .
N1A N 0.57244(12) 0.37275(17) 0.29926(10) 0.0211(6) Uani 1 1 d .
C67 C 0.42201(14) 0.2579(2) 0.16525(13) 0.0215(7) Uani 1 1 d .
H67 H 0.4269 0.2290 0.1951 0.026 Uiso 1 1 calc R
C2 C 0.42094(14) 0.6345(2) 0.06661(12) 0.0184(6) Uani 1 1 d .
N1 N 0.43231(11) 0.70914(17) 0.09384(9) 0.0177(5) Uani 1 1 d .
C3' C 0.23388(15) 0.4991(2) 0.02570(13) 0.0264(7) Uani 1 1 d .
H3'1 H 0.2376 0.4829 -0.0078 0.032 Uiso 1 1 calc R
H3'2 H 0.2009 0.5355 0.0262 0.032 Uiso 1 1 calc R
C2' C 0.36402(14) 0.60545(19) 0.06106(11) 0.0180(6) Uani 1 1 d .
N3A N 0.61985(13) 0.48314(18) 0.32648(12) 0.0299(7) Uani 1 1 d .
C4' C 0.22646(13) 0.4157(2) 0.05497(14) 0.0239(7) Uani 1 1 d .
C3 C 0.56616(15) 0.6748(3) 0.05676(14) 0.0296(8) Uani 1 1 d .
H3A H 0.5801 0.6167 0.0490 0.036 Uiso 1 1 calc R
H3B H 0.5879 0.6960 0.0856 0.036 Uiso 1 1 calc R
C22 C 0.38326(13) 0.96898(19) 0.07390(11) 0.0165(6) Uani 1 1 d .
C2'A C 0.48109(14) 0.3983(2) 0.32214(12) 0.0220(7) Uani 1 1 d .
C33 C 0.23372(13) 0.8414(2) 0.07509(12) 0.0194(6) Uani 1 1 d .
H33 H 0.2467 0.7878 0.0883 0.023 Uiso 1 1 calc R
C45 C 0.49206(13) -0.0225(2) 0.30587(12) 0.0206(7) Uani 1 1 d .
H45 H 0.5090 -0.0544 0.2825 0.025 Uiso 1 1 calc R
C44 C 0.50274(13) 0.0675(2) 0.31161(11) 0.0174(6) Uani 1 1 d .
N2 N 0.48524(12) 0.72897(18) 0.09429(10) 0.0224(6) Uani 1 1 d .
C34 C 0.31776(14) 0.7942(2) 0.23474(12) 0.0189(6) Uani 1 1 d .
C49 C 0.47622(15) 0.1146(2) 0.34650(12) 0.0232(7) Uani 1 1 d .
H49 H 0.4830 0.1748 0.3507 0.028 Uiso 1 1 calc R
C56 C 0.55644(14) 0.41655(19) 0.17605(12) 0.0181(6) Uani 1 1 d .
H56 H 0.5450 0.3578 0.1763 0.022 Uiso 1 1 calc R
C62 C 0.46703(13) 0.29944(19) 0.14623(12) 0.0192(6) Uani 1 1 d .
C11 C 0.47484(14) 0.7831(2) 0.21665(12) 0.0203(6) Uani 1 1 d .
H11 H 0.4681 0.8102 0.1865 0.024 Uiso 1 1 calc R
C1' C 0.33552(14) 0.5393(2) 0.03512(12) 0.0216(7) Uani 1 1 d .
H1' H 0.3498 0.4961 0.0157 0.026 Uiso 1 1 calc R
C4'A C 0.33700(14) 0.3238(2) 0.39032(12) 0.0222(6) Uani 1 1 d .
C13 C 0.53737(16) 0.7481(2) 0.28671(14) 0.0275(8) Uani 1 1 d .
H13 H 0.5724 0.7516 0.3035 0.033 Uiso 1 1 calc R
C55 C 0.65624(15) 0.1716(2) 0.32150(13) 0.0269(7) Uani 1 1 d .
H55 H 0.6488 0.2278 0.3089 0.032 Uiso 1 1 calc R
C50 C 0.61858(14) 0.1027(2) 0.31115(12) 0.0207(7) Uani 1 1 d .
C1A C 0.56952(15) 0.4962(2) 0.34165(14) 0.0281(8) Uani 1 1 d .
H1A H 0.5580 0.5429 0.3602 0.034 Uiso 1 1 calc R
C40 C 0.33455(13) 0.97085(19) 0.16273(11) 0.0165(6) Uani 1 1 d .
C26 C 0.42537(15) 1.1073(2) 0.05263(14) 0.0252(7) Uani 1 1 d .
H26 H 0.4296 1.1681 0.0568 0.030 Uiso 1 1 calc R
C2A C 0.53861(15) 0.4251(2) 0.32370(12) 0.0212(7) Uani 1 1 d .
C61 C 0.52568(17) 0.4810(2) 0.19738(14) 0.0285(8) Uani 1 1 d .
H61 H 0.4936 0.4655 0.2116 0.034 Uiso 1 1 calc R
C9'A C 0.28659(15) 0.3170(2) 0.41073(13) 0.0280(7) Uani 1 1 d .
H9'A H 0.2545 0.3390 0.3939 0.034 Uiso 1 1 calc R
C29 C 0.24817(14) 0.9948(2) 0.05753(13) 0.0228(7) Uani 1 1 d .
H29 H 0.2707 1.0447 0.0590 0.027 Uiso 1 1 calc R
C7'A C 0.33097(16) 0.2454(2) 0.48114(13) 0.0283(8) Uani 1 1 d .
H7'A H 0.3289 0.2186 0.5112 0.034 Uiso 1 1 calc R
C63 C 0.45946(15) 0.3422(2) 0.10119(13) 0.0255(7) Uani 1 1 d .
H63 H 0.4893 0.3694 0.0883 0.031 Uiso 1 1 calc R
C16 C 0.34267(15) 0.6165(2) 0.21443(11) 0.0214(7) Uani 1 1 d .
C25 C 0.45536(15) 1.0631(2) 0.01950(13) 0.0276(7) Uani 1 1 d .
H25 H 0.4791 1.0946 0.0011 0.033 Uiso 1 1 calc R
C47 C 0.42965(16) -0.0175(2) 0.36936(14) 0.0297(8) Uani 1 1 d .
H47 H 0.4053 -0.0459 0.3885 0.036 Uiso 1 1 calc R
C68 C 0.55418(13) 0.05829(19) 0.22297(11) 0.0169(6) Uani 1 1 d .
C46 C 0.45615(15) -0.0653(2) 0.33483(14) 0.0267(7) Uani 1 1 d .
H46 H 0.4498 -0.1258 0.3312 0.032 Uiso 1 1 calc R
C31 C 0.15990(14) 0.9256(2) 0.03259(13) 0.0247(7) Uani 1 1 d .
H31 H 0.1239 0.9296 0.0178 0.030 Uiso 1 1 calc R
C5' C 0.22160(14) 0.3348(2) 0.03062(17) 0.0333(9) Uani 1 1 d .
H5' H 0.2234 0.3315 -0.0028 0.040 Uiso 1 1 calc R
C57 C 0.60399(15) 0.4391(2) 0.15445(14) 0.0247(7) Uani 1 1 d .
H57 H 0.6243 0.3960 0.1398 0.030 Uiso 1 1 calc R
F2 F 0.67497(17) 0.7683(2) 0.32240(12) 0.0760(10) Uani 1 1 d .
N1'A N 0.46603(11) 0.32625(18) 0.29458(10) 0.0210(6) Uani 1 1 d .
C10 C 0.43185(14) 0.7382(2) 0.23690(11) 0.0196(6) Uani 1 1 d .
C1'A C 0.43492(14) 0.4283(2) 0.34256(13) 0.0242(7) Uani 1 1 d .
H1'A H 0.4322 0.4765 0.3631 0.029 Uiso 1 1 calc R
C15 C 0.44283(16) 0.6976(2) 0.28238(12) 0.0248(7) Uani 1 1 d .
H15 H 0.4150 0.6666 0.2962 0.030 Uiso 1 1 calc R
C9 C 0.57798(15) 0.8268(3) 0.02313(14) 0.0328(8) Uani 1 1 d .
H9 H 0.5757 0.8493 0.0542 0.039 Uiso 1 1 calc R
C74 C 0.63346(13) 0.2092(2) 0.17486(13) 0.0204(6) Uani 1 1 d .
H74 H 0.6486 0.2262 0.2056 0.024 Uiso 1 1 calc R
C38 C 0.26238(14) 0.8167(2) 0.21436(13) 0.0226(7) Uani 1 1 d .
H38 H 0.2457 0.7983 0.1844 0.027 Uiso 1 1 calc R
C76 C 0.62191(15) 0.1424(2) 0.10001(13) 0.0261(7) Uani 1 1 d .
H76 H 0.6280 0.1082 0.0730 0.031 Uiso 1 1 calc R
C5'A C 0.38481(15) 0.2920(2) 0.41665(13) 0.0263(7) Uani 1 1 d .
H5'A H 0.4190 0.2970 0.4039 0.032 Uiso 1 1 calc R
C12 C 0.52762(15) 0.7877(2) 0.24130(13) 0.0248(7) Uani 1 1 d .
H12 H 0.5561 0.8170 0.2275 0.030 Uiso 1 1 calc R
C58 C 0.62094(16) 0.5272(2) 0.15500(16) 0.0353(9) Uani 1 1 d .
H58 H 0.6525 0.5430 0.1401 0.042 Uiso 1 1 calc R
C23 C 0.41469(14) 0.9255(2) 0.04138(12) 0.0204(6) Uani 1 1 d .
H23 H 0.4120 0.8643 0.0381 0.025 Uiso 1 1 calc R
C70 C 0.52795(14) -0.0005(2) 0.14673(12) 0.0199(6) Uani 1 1 d .
H70 H 0.5075 -0.0136 0.1175 0.024 Uiso 1 1 calc R
C73 C 0.58042(14) 0.23604(19) 0.15213(12) 0.0184(6) Uani 1 1 d .
C60 C 0.54302(18) 0.5699(2) 0.19746(14) 0.0335(9) Uani 1 1 d .
H60 H 0.5220 0.6135 0.2109 0.040 Uiso 1 1 calc R
C24 C 0.45018(15) 0.9729(2) 0.01372(13) 0.0263(7) Uani 1 1 d .
H24 H 0.4703 0.9436 -0.0086 0.032 Uiso 1 1 calc R
C30 C 0.19481(14) 0.9996(2) 0.03494(13) 0.0251(7) Uani 1 1 d .
H30 H 0.1820 1.0527 0.0211 0.030 Uiso 1 1 calc R
O100 O 0.63892(16) 0.8551(2) 0.47651(12) 0.0613(10) Uani 1 1 d .
C66 C 0.36999(15) 0.2600(2) 0.13941(16) 0.0294(9) Uani 1 1 d .
H66 H 0.3400 0.2325 0.1520 0.035 Uiso 1 1 calc R
C48 C 0.43969(17) 0.0718(2) 0.37490(13) 0.0298(8) Uani 1 1 d .
H48 H 0.4219 0.1038 0.3978 0.036 Uiso 1 1 calc R
C4 C 0.57349(14) 0.7371(3) 0.01507(13) 0.0279(7) Uani 1 1 d .
C64 C 0.40763(16) 0.3438(2) 0.07602(15) 0.0316(8) Uani 1 1 d .
H64 H 0.4027 0.3724 0.0461 0.038 Uiso 1 1 calc R
C59 C 0.59133(18) 0.5918(2) 0.17752(15) 0.0323(8) Uani 1 1 d .
H59 H 0.6042 0.6498 0.1791 0.039 Uiso 1 1 calc R
C7' C 0.21068(17) 0.2617(3) 0.1067(2) 0.0437(12) Uani 1 1 d .
H7' H 0.2057 0.2099 0.1240 0.052 Uiso 1 1 calc R
C1 C 0.46933(15) 0.6078(2) 0.04921(12) 0.0233(7) Uani 1 1 d .
H1 H 0.4747 0.5593 0.0294 0.028 Uiso 1 1 calc R
C200 C 0.34923(15) 0.6684(2) 0.43334(13) 0.0296(8) Uani 1 1 d .
C35 C 0.32573(15) 0.8375(2) 0.28119(12) 0.0228(7) Uani 1 1 d .
H35 H 0.3577 0.8351 0.3025 0.027 Uiso 1 1 calc R
C3'A C 0.33789(14) 0.3651(2) 0.34037(14) 0.0284(8) Uani 1 1 d .
H3'3 H 0.3156 0.3294 0.3168 0.034 Uiso 1 1 calc R
H3'4 H 0.3215 0.4237 0.3406 0.034 Uiso 1 1 calc R
C42 C 0.30577(16) 1.06453(19) 0.22196(12) 0.0227(7) Uani 1 1 d .
H42 H 0.2842 1.1024 0.2390 0.027 Uiso 1 1 calc R
C27 C 0.38906(14) 1.0608(2) 0.07962(12) 0.0215(7) Uani 1 1 d .
H27 H 0.3686 1.0906 0.1014 0.026 Uiso 1 1 calc R
C69 C 0.51122(13) 0.05749(19) 0.18364(12) 0.0185(6) Uani 1 1 d .
H69 H 0.4782 0.0892 0.1824 0.022 Uiso 1 1 calc R
C4A C 0.71024(16) 0.5065(3) 0.37616(16) 0.0376(10) Uani 1 1 d .
C6'A C 0.38153(15) 0.2527(2) 0.46177(13) 0.0268(7) Uani 1 1 d .
H6'A H 0.4135 0.2313 0.4791 0.032 Uiso 1 1 calc R
C36 C 0.27675(16) 0.8844(2) 0.28899(13) 0.0279(8) Uani 1 1 d .
H36 H 0.2711 0.9179 0.3164 0.033 Uiso 1 1 calc R
C3A C 0.66991(17) 0.5384(2) 0.33541(17) 0.0406(10) Uani 1 1 d .
H3A1 H 0.6586 0.5982 0.3427 0.049 Uiso 1 1 calc R
H3A2 H 0.6887 0.5407 0.3059 0.049 Uiso 1 1 calc R
C5 C 0.57661(18) 0.7039(3) -0.03154(15) 0.0394(9) Uani 1 1 d .
H5 H 0.5736 0.6433 -0.0372 0.047 Uiso 1 1 calc R
C51 C 0.63133(15) 0.0181(2) 0.32943(14) 0.0286(8) Uani 1 1 d .
H51 H 0.6069 -0.0285 0.3220 0.034 Uiso 1 1 calc R
C14 C 0.49568(16) 0.7039(2) 0.30676(13) 0.0294(8) Uani 1 1 d .
H14 H 0.5027 0.6777 0.3372 0.035 Uiso 1 1 calc R
C6' C 0.21390(18) 0.2582(2) 0.0583(2) 0.0426(12) Uani 1 1 d .
H6' H 0.2110 0.2037 0.0427 0.051 Uiso 1 1 calc R
C19 C 0.3134(2) 0.4397(2) 0.22405(14) 0.0349(9) Uani 1 1 d .
H19 H 0.3034 0.3806 0.2272 0.042 Uiso 1 1 calc R
C18 C 0.28175(18) 0.5058(3) 0.24294(14) 0.0335(9) Uani 1 1 d .
H18 H 0.2504 0.4913 0.2585 0.040 Uiso 1 1 calc R
C8'A C 0.28366(16) 0.2779(2) 0.45566(14) 0.0294(8) Uani 1 1 d .
H8'A H 0.2497 0.2736 0.4687 0.035 Uiso 1 1 calc R
C17 C 0.29726(16) 0.5940(2) 0.23843(13) 0.0271(7) Uani 1 1 d .
H17 H 0.2767 0.6383 0.2518 0.033 Uiso 1 1 calc R
C32 C 0.17968(14) 0.8464(2) 0.05249(13) 0.0233(7) Uani 1 1 d .
H32 H 0.1570 0.7966 0.0508 0.028 Uiso 1 1 calc R
C100 C 0.61132(18) 0.8161(3) 0.44512(14) 0.0373(9) Uani 1 1 d .
C20 C 0.3596(2) 0.4613(2) 0.20060(14) 0.0368(9) Uani 1 1 d .
H20 H 0.3808 0.4166 0.1883 0.044 Uiso 1 1 calc R
C65 C 0.36248(16) 0.3028(2) 0.09488(15) 0.0333(9) Uani 1 1 d .
H65 H 0.3276 0.3043 0.0777 0.040 Uiso 1 1 calc R
C39 C 0.37889(13) 0.97908(19) 0.20098(11) 0.0175(6) Uani 1 1 d .
H39 H 0.4134 0.9516 0.2018 0.021 Uiso 1 1 calc R
C8' C 0.21483(16) 0.3433(3) 0.13125(17) 0.0376(9) Uani 1 1 d .
H8' H 0.2120 0.3464 0.1646 0.045 Uiso 1 1 calc R
F1 F 0.6666(2) 0.7117(5) 0.24853(19) 0.156(3) Uani 1 1 d .
C5A C 0.70752(19) 0.4246(3) 0.39757(15) 0.0421(10) Uani 1 1 d .
H5A H 0.6777 0.3876 0.3883 0.050 Uiso 1 1 calc R
C102 C 0.62728(19) 0.7277(3) 0.42733(17) 0.0442(10) Uani 1 1 d .
H10A H 0.6613 0.7089 0.4450 0.066 Uiso 1 1 calc R
H10B H 0.6324 0.7313 0.3933 0.066 Uiso 1 1 calc R
H10C H 0.5985 0.6858 0.4322 0.066 Uiso 1 1 calc R
C54 C 0.70502(16) 0.1556(3) 0.35083(16) 0.0387(9) Uani 1 1 d .
H54 H 0.7301 0.2015 0.3579 0.046 Uiso 1 1 calc R
B2 B 0.49584(18) 0.5794(3) 0.46080(15) 0.0296(8) Uani 1 1 d .
C21 C 0.37459(18) 0.5487(2) 0.19521(14) 0.0319(8) Uani 1 1 d .
H21 H 0.4055 0.5630 0.1790 0.038 Uiso 1 1 calc R
C8 C 0.58594(16) 0.8843(3) -0.01540(15) 0.0374(9) Uani 1 1 d .
H8 H 0.5889 0.9449 -0.0100 0.045 Uiso 1 1 calc R
C9' C 0.22320(15) 0.4191(2) 0.10448(15) 0.0306(8) Uani 1 1 d .
H9' H 0.2267 0.4734 0.1203 0.037 Uiso 1 1 calc R
B1 B 0.69597(18) 0.7674(3) 0.27706(18) 0.0311(9) Uani 1 1 d .
C7A C 0.7926(2) 0.4526(4) 0.44700(19) 0.0556(14) Uani 1 1 d .
H7A H 0.8204 0.4344 0.4703 0.067 Uiso 1 1 calc R
C9A C 0.75477(19) 0.5624(3) 0.3916(2) 0.0562(14) Uani 1 1 d .
H9A H 0.7572 0.6185 0.3780 0.067 Uiso 1 1 calc R
F4 F 0.74872(16) 0.7404(3) 0.2789(2) 0.125(2) Uani 1 1 d .
C53 C 0.71641(17) 0.0723(3) 0.36948(17) 0.0434(10) Uani 1 1 d .
H53 H 0.7488 0.0624 0.3896 0.052 Uiso 1 1 calc R
C6 C 0.5842(2) 0.7609(4) -0.06919(17) 0.0519(12) Uani 1 1 d .
H6 H 0.5859 0.7387 -0.1004 0.062 Uiso 1 1 calc R
C52 C 0.67995(18) 0.0035(3) 0.35846(16) 0.0406(10) Uani 1 1 d .
H52 H 0.6882 -0.0529 0.3706 0.049 Uiso 1 1 calc R
C101 C 0.5590(2) 0.8551(3) 0.42110(18) 0.0503(11) Uani 1 1 d .
H10D H 0.5525 0.9117 0.4352 0.076 Uiso 1 1 calc R
H10E H 0.5284 0.8164 0.4257 0.076 Uiso 1 1 calc R
H10F H 0.5624 0.8621 0.3870 0.076 Uiso 1 1 calc R
C7 C 0.58930(18) 0.8506(3) -0.06120(16) 0.0461(11) Uani 1 1 d .
H7 H 0.5950 0.8884 -0.0868 0.055 Uiso 1 1 calc R
C202 C 0.3757(3) 0.7503(3) 0.4556(3) 0.078(2) Uani 1 1 d .
H20A H 0.3647 0.7579 0.4878 0.117 Uiso 1 1 calc R
H20B H 0.3641 0.8008 0.4361 0.117 Uiso 1 1 calc R
H20C H 0.4154 0.7448 0.4570 0.117 Uiso 1 1 calc R
F3 F 0.6945(3) 0.8478(3) 0.2615(3) 0.193(4) Uani 1 1 d .
C201 C 0.3614(2) 0.6455(5) 0.38352(17) 0.0624(16) Uani 1 1 d .
H20D H 0.3420 0.5921 0.3735 0.094 Uiso 1 1 calc R
H20E H 0.4006 0.6367 0.3828 0.094 Uiso 1 1 calc R
H20F H 0.3493 0.6928 0.3618 0.094 Uiso 1 1 calc R
C8A C 0.79480(19) 0.5343(4) 0.4267(2) 0.0631(17) Uani 1 1 d .
H8A H 0.8240 0.5719 0.4368 0.076 Uiso 1 1 calc R
C6A C 0.7484(2) 0.3960(4) 0.43272(17) 0.0544(13) Uani 1 1 d .
H6A H 0.7464 0.3401 0.4465 0.065 Uiso 1 1 calc R
C72 C 0.59787(14) 0.00127(19) 0.20957(12) 0.0198(6) Uani 1 1 d .
H72 H 0.6310 -0.0102 0.2283 0.024 Uiso 1 1 calc R
C41 C 0.28962(14) 1.0248(2) 0.17634(12) 0.0203(6) Uani 1 1 d .
H41 H 0.2556 1.0325 0.1583 0.024 Uiso 1 1 calc R
C75 C 0.65898(14) 0.1520(2) 0.14242(14) 0.0253(7) Uani 1 1 d .
H75 H 0.6937 0.1258 0.1481 0.030 Uiso 1 1 calc R
C37 C 0.23782(16) 0.8720(2) 0.24816(14) 0.0295(8) Uani 1 1 d .
H37 H 0.2022 0.8958 0.2441 0.035 Uiso 1 1 calc R
C71 C 0.58163(15) -0.0347(2) 0.16267(13) 0.0237(7) Uani 1 1 d .
H71 H 0.6023 -0.0736 0.1455 0.028 Uiso 1 1 calc R
C77 C 0.57370(14) 0.1942(2) 0.10578(12) 0.0217(7) Uani 1 1 d .
H77 H 0.5430 0.1998 0.0831 0.026 Uiso 1 1 calc R
C43 C 0.36077(15) 1.0364(2) 0.23712(12) 0.0222(7) Uani 1 1 d .
H43 H 0.3813 1.0527 0.2658 0.027 Uiso 1 1 calc R

loop_
_atom_site_aniso_label
_atom_site_aniso_U_11
_atom_site_aniso_U_22
_atom_site_aniso_U_33
_atom_site_aniso_U_23
_atom_site_aniso_U_13
_atom_site_aniso_U_12
Cu1 0.01478(19) 0.01217(17) 0.01846(19) -0.00179(13) 0.00312(14) 0.00222(13)
Cu2 0.0165(2) 0.01462(18) 0.0225(2) -0.00137(14) 0.00362(15) 0.00115(14)
Fe3 0.0124(2) 0.0129(2) 0.0230(2) -0.00261(16) 0.00419(17) -0.00087(15)
Fe4 0.0145(2) 0.0138(2) 0.0220(2) -0.00399(16) 0.00541(17) 0.00063(16)
P1'A 0.0129(4) 0.0142(4) 0.0205(4) -0.0014(3) -0.0003(3) 0.0011(3)
P1 0.0123(4) 0.0120(3) 0.0191(4) -0.0019(3) 0.0021(3) -0.0001(3)
P1' 0.0194(4) 0.0117(4) 0.0193(4) -0.0008(3) 0.0048(3) 0.0012(3)
P1A 0.0121(4) 0.0126(4) 0.0228(4) -0.0004(3) 0.0037(3) 0.0006(3)
F8 0.0264(13) 0.0505(13) 0.0522(14) 0.0164(11) 0.0082(11) -0.0007(10)
F5 0.0407(15) 0.0708(17) 0.0300(12) 0.0063(11) 0.0103(10) 0.0120(12)
N3' 0.0195(15) 0.0143(11) 0.0290(15) -0.0034(10) -0.0004(11) 0.0019(10)
O200 0.0283(16) 0.0656(19) 0.0428(16) 0.0243(15) 0.0030(13) 0.0039(13)
N2'A 0.0172(15) 0.0263(14) 0.0260(14) 0.0054(11) 0.0023(11) 0.0041(11)
F7 0.0226(13) 0.0684(18) 0.088(2) 0.0416(16) -0.0084(13) -0.0019(12)
F6 0.083(2) 0.071(2) 0.079(2) -0.0397(17) 0.0320(18) -0.0352(18)
N2' 0.0200(15) 0.0150(12) 0.0257(14) -0.0024(10) 0.0033(11) -0.0004(10)
N1' 0.0171(14) 0.0134(11) 0.0216(13) 0.0000(9) 0.0036(10) 0.0015(9)
N2A 0.0207(15) 0.0213(13) 0.0376(17) -0.0103(12) 0.0079(13) -0.0029(11)
N3'A 0.0163(14) 0.0309(15) 0.0258(15) 0.0079(11) 0.0061(11) 0.0066(11)
N3 0.0134(14) 0.0272(14) 0.0253(14) 0.0034(11) 0.0033(11) 0.0081(11)
C28 0.0127(15) 0.0157(13) 0.0185(15) -0.0032(10) 0.0025(11) 0.0011(11)
N1A 0.0164(14) 0.0182(13) 0.0296(15) -0.0026(10) 0.0065(11) 0.0018(10)
C67 0.0163(16) 0.0154(14) 0.0328(18) -0.0040(12) 0.0036(14) -0.0003(12)
C2 0.0185(16) 0.0161(14) 0.0206(15) -0.0011(11) 0.0016(12) 0.0050(11)
N1 0.0163(14) 0.0174(12) 0.0193(13) 0.0004(10) 0.0007(10) 0.0049(10)
C3' 0.0239(18) 0.0204(15) 0.0333(19) -0.0079(13) -0.0061(15) 0.0003(13)
C2' 0.0206(17) 0.0156(14) 0.0179(15) -0.0019(11) 0.0023(12) 0.0048(11)
N3A 0.0230(16) 0.0187(13) 0.0494(19) -0.0102(13) 0.0111(14) -0.0033(11)
C4' 0.0097(15) 0.0195(15) 0.042(2) -0.0020(13) -0.0019(14) 0.0010(11)
C3 0.0164(17) 0.0401(19) 0.0335(19) 0.0047(15) 0.0086(14) 0.0109(14)
C22 0.0113(15) 0.0161(14) 0.0221(15) 0.0005(11) 0.0009(12) 0.0004(11)
C2'A 0.0203(17) 0.0200(15) 0.0266(17) 0.0024(12) 0.0070(13) 0.0054(12)
C33 0.0181(16) 0.0169(14) 0.0231(16) -0.0014(11) 0.0005(12) 0.0004(11)
C45 0.0155(16) 0.0189(15) 0.0272(17) -0.0006(12) -0.0005(13) 0.0001(12)
C44 0.0144(15) 0.0206(15) 0.0166(14) -0.0003(11) -0.0024(12) 0.0014(11)
N2 0.0170(15) 0.0250(14) 0.0260(15) 0.0016(10) 0.0063(11) 0.0039(10)
C34 0.0212(17) 0.0133(14) 0.0231(16) -0.0029(11) 0.0072(13) -0.0010(12)
C49 0.0294(19) 0.0170(14) 0.0236(16) 0.0005(12) 0.0038(14) 0.0030(13)
C56 0.0200(17) 0.0103(13) 0.0232(16) 0.0019(11) -0.0015(13) -0.0033(11)
C62 0.0128(15) 0.0143(14) 0.0304(17) -0.0022(12) 0.0009(13) 0.0020(11)
C11 0.0249(18) 0.0125(13) 0.0234(16) -0.0023(11) 0.0024(13) 0.0023(12)
C1' 0.0199(17) 0.0187(14) 0.0256(16) -0.0042(12) -0.0005(13) 0.0065(12)
C4'A 0.0177(16) 0.0230(15) 0.0267(17) 0.0017(12) 0.0055(13) 0.0037(12)
C13 0.0240(19) 0.0247(16) 0.0323(19) -0.0062(14) -0.0064(15) 0.0097(14)
C55 0.0189(17) 0.0273(17) 0.0342(19) -0.0069(14) 0.0013(14) 0.0011(13)
C50 0.0141(16) 0.0219(15) 0.0254(17) -0.0022(12) -0.0016(13) 0.0022(12)
C1A 0.0246(19) 0.0199(15) 0.041(2) -0.0082(14) 0.0098(15) 0.0022(13)
C40 0.0144(16) 0.0118(13) 0.0240(16) -0.0001(11) 0.0050(12) 0.0011(11)
C26 0.0181(17) 0.0191(15) 0.0386(19) 0.0056(13) 0.0032(14) -0.0038(12)
C2A 0.0192(17) 0.0199(15) 0.0254(17) -0.0018(12) 0.0072(13) 0.0033(12)
C61 0.034(2) 0.0201(16) 0.0336(19) 0.0000(14) 0.0144(16) -0.0013(14)
C9'A 0.0160(17) 0.0311(17) 0.0371(19) 0.0023(14) 0.0043(14) 0.0033(13)
C29 0.0174(17) 0.0191(14) 0.0316(18) -0.0002(12) 0.0013(13) -0.0011(12)
C7'A 0.033(2) 0.0278(16) 0.0256(18) -0.0009(13) 0.0092(15) -0.0055(14)
C63 0.0209(17) 0.0189(15) 0.0365(19) 0.0019(13) 0.0005(14) 0.0009(12)
C16 0.031(2) 0.0159(15) 0.0167(15) -0.0010(11) 0.0012(13) 0.0016(13)
C25 0.0231(19) 0.0281(17) 0.0323(18) 0.0068(14) 0.0072(14) -0.0057(14)
C47 0.030(2) 0.0287(17) 0.0315(19) 0.0063(14) 0.0111(15) -0.0031(15)
C68 0.0164(16) 0.0125(14) 0.0218(15) -0.0016(11) 0.0025(12) -0.0008(11)
C46 0.0216(18) 0.0170(14) 0.042(2) 0.0030(13) 0.0041(15) -0.0020(12)
C31 0.0140(16) 0.0279(16) 0.0313(18) -0.0008(13) -0.0035(14) 0.0013(13)
C5' 0.0156(17) 0.0229(16) 0.060(3) -0.0102(16) -0.0049(16) 0.0005(13)
C57 0.0159(17) 0.0193(16) 0.040(2) 0.0029(13) 0.0061(14) 0.0003(12)
F2 0.085(3) 0.095(3) 0.0493(18) 0.0064(16) 0.0084(17) -0.0054(19)
N1'A 0.0171(14) 0.0229(13) 0.0234(14) 0.0026(11) 0.0044(11) 0.0017(11)
C10 0.0209(17) 0.0187(14) 0.0192(15) -0.0026(11) 0.0026(13) 0.0065(12)
C1'A 0.0200(18) 0.0254(16) 0.0275(17) 0.0043(13) 0.0039(14) 0.0062(13)
C15 0.0312(19) 0.0233(16) 0.0206(16) 0.0017(12) 0.0059(14) 0.0053(14)
C9 0.0220(19) 0.044(2) 0.0322(19) 0.0041(16) 0.0026(15) 0.0054(15)
C74 0.0136(16) 0.0153(14) 0.0326(18) -0.0016(12) 0.0038(13) -0.0034(11)
C38 0.0173(17) 0.0200(15) 0.0314(18) -0.0022(12) 0.0075(13) -0.0047(12)
C76 0.030(2) 0.0183(16) 0.0329(19) -0.0033(13) 0.0178(15) -0.0021(13)
C5'A 0.0203(17) 0.0319(17) 0.0274(17) 0.0065(13) 0.0064(14) 0.0046(13)
C12 0.0220(18) 0.0155(13) 0.0368(19) -0.0077(13) 0.0017(14) 0.0017(12)
C58 0.0217(19) 0.0259(17) 0.059(3) 0.0101(16) 0.0065(17) -0.0044(14)
C23 0.0214(17) 0.0186(15) 0.0214(16) -0.0007(12) 0.0024(13) -0.0018(12)
C70 0.0196(17) 0.0170(14) 0.0231(16) -0.0048(11) 0.0018(13) -0.0071(12)
C73 0.0170(16) 0.0133(14) 0.0260(16) 0.0021(11) 0.0075(13) -0.0056(11)
C60 0.050(3) 0.0171(16) 0.035(2) -0.0048(14) 0.0142(18) 0.0017(15)
C24 0.0192(18) 0.0361(19) 0.0246(17) -0.0022(14) 0.0076(13) 0.0023(14)
C30 0.0190(18) 0.0208(15) 0.0347(19) 0.0050(13) -0.0023(14) 0.0020(12)
O100 0.073(3) 0.061(2) 0.0452(19) -0.0048(16) -0.0181(18) -0.0264(18)
C66 0.0146(18) 0.0219(16) 0.052(2) -0.0113(15) 0.0067(16) 0.0017(13)
C48 0.039(2) 0.0270(17) 0.0253(17) 0.0001(13) 0.0119(15) 0.0033(15)
C4 0.0115(16) 0.044(2) 0.0282(18) 0.0059(14) 0.0026(13) 0.0059(14)
C64 0.028(2) 0.0229(16) 0.041(2) 0.0028(15) -0.0083(16) 0.0062(14)
C59 0.038(2) 0.0163(15) 0.041(2) 0.0034(14) -0.0053(17) -0.0081(14)
C7' 0.019(2) 0.032(2) 0.079(4) 0.022(2) -0.001(2) -0.0041(15)
C1 0.0232(18) 0.0233(16) 0.0235(16) -0.0008(12) 0.0031(14) 0.0073(13)
C200 0.0252(19) 0.0287(17) 0.0338(19) 0.0061(14) -0.0037(15) 0.0039(14)
C35 0.0298(19) 0.0192(15) 0.0203(16) 0.0003(12) 0.0070(14) 0.0029(13)
C3'A 0.0122(16) 0.0356(18) 0.038(2) 0.0112(15) 0.0073(14) 0.0066(13)
C42 0.0309(19) 0.0115(14) 0.0269(17) -0.0040(12) 0.0100(14) 0.0028(12)
C27 0.0171(16) 0.0184(14) 0.0290(17) -0.0004(12) 0.0019(13) 0.0005(12)
C69 0.0139(16) 0.0167(14) 0.0254(16) -0.0005(12) 0.0034(12) -0.0038(11)
C4A 0.0219(19) 0.039(2) 0.054(2) -0.0303(18) 0.0142(17) -0.0049(15)
C6'A 0.0239(18) 0.0280(16) 0.0284(18) 0.0016(13) 0.0024(14) 0.0022(13)
C36 0.036(2) 0.0216(16) 0.0287(18) -0.0021(13) 0.0191(16) 0.0040(14)
C3A 0.032(2) 0.0235(17) 0.069(3) -0.0178(18) 0.022(2) -0.0147(16)
C5 0.037(2) 0.049(2) 0.033(2) -0.0024(17) 0.0071(18) -0.0003(18)
C51 0.0204(18) 0.0282(18) 0.036(2) 0.0036(14) -0.0054(15) 0.0047(14)
C14 0.036(2) 0.0281(17) 0.0234(17) 0.0001(13) -0.0026(15) 0.0106(15)
C6' 0.023(2) 0.0192(17) 0.084(4) -0.0042(18) -0.006(2) -0.0060(14)
C19 0.056(3) 0.0139(15) 0.0318(19) 0.0021(14) -0.0091(18) -0.0074(16)
C18 0.039(2) 0.0309(19) 0.0300(19) 0.0120(15) -0.0019(16) -0.0100(16)
C8'A 0.0246(19) 0.0289(17) 0.037(2) -0.0040(14) 0.0128(16) -0.0048(14)
C17 0.032(2) 0.0212(16) 0.0282(18) 0.0027(13) 0.0030(15) -0.0035(14)
C32 0.0157(16) 0.0214(15) 0.0329(18) -0.0007(13) 0.0018(13) -0.0053(12)
C100 0.040(2) 0.046(2) 0.0257(18) 0.0027(16) 0.0025(16) -0.0163(18)
C20 0.060(3) 0.0158(16) 0.035(2) -0.0018(14) 0.0053(19) 0.0003(16)
C65 0.0192(19) 0.0297(19) 0.049(2) -0.0103(16) -0.0077(16) 0.0050(14)
C39 0.0141(16) 0.0129(13) 0.0258(16) -0.0003(11) 0.0042(12) -0.0022(11)
C8' 0.026(2) 0.0365(19) 0.050(2) 0.0127(17) 0.0021(17) -0.0042(16)
F1 0.085(3) 0.270(7) 0.115(4) -0.116(4) 0.020(3) -0.089(4)
C5A 0.037(2) 0.057(3) 0.034(2) -0.0157(18) 0.0139(18) -0.019(2)
C102 0.037(3) 0.049(2) 0.046(2) 0.0052(19) -0.0028(19) -0.0040(19)
C54 0.0183(19) 0.040(2) 0.056(3) -0.0139(18) -0.0056(17) -0.0032(16)
B2 0.025(2) 0.035(2) 0.028(2) 0.0056(16) 0.0011(16) -0.0037(16)
C21 0.042(2) 0.0223(17) 0.033(2) -0.0024(14) 0.0118(17) 0.0020(15)
C8 0.022(2) 0.046(2) 0.044(2) 0.0121(18) 0.0034(16) 0.0029(16)
C9' 0.0196(18) 0.0270(17) 0.045(2) -0.0008(15) 0.0034(15) 0.0018(13)
B1 0.019(2) 0.031(2) 0.043(3) 0.0001(17) 0.0000(18) -0.0040(15)
C7A 0.031(3) 0.084(4) 0.052(3) -0.034(3) 0.004(2) -0.001(2)
C9A 0.030(2) 0.039(2) 0.102(4) -0.038(2) 0.018(3) -0.0083(18)
F4 0.046(2) 0.150(4) 0.174(5) -0.098(4) -0.014(3) 0.036(2)
C53 0.018(2) 0.059(3) 0.050(3) -0.004(2) -0.0122(18) 0.0076(18)
C6 0.055(3) 0.072(3) 0.030(2) 0.002(2) 0.010(2) -0.008(2)
C52 0.027(2) 0.042(2) 0.051(3) 0.0096(18) -0.0064(18) 0.0094(17)
C101 0.046(3) 0.052(3) 0.054(3) -0.014(2) 0.004(2) 0.004(2)
C7 0.033(2) 0.067(3) 0.038(2) 0.017(2) 0.0040(18) -0.001(2)
C202 0.079(5) 0.040(3) 0.109(5) -0.005(3) -0.022(4) -0.001(3)
F3 0.272(8) 0.072(3) 0.267(8) 0.081(4) 0.194(7) 0.060(4)
C201 0.030(3) 0.122(5) 0.036(2) -0.002(3) 0.0045(19) 0.015(3)
C8A 0.019(2) 0.075(4) 0.096(4) -0.054(3) 0.007(2) -0.007(2)
C6A 0.049(3) 0.079(3) 0.036(2) -0.012(2) 0.011(2) -0.014(3)
C72 0.0169(16) 0.0139(14) 0.0286(17) -0.0009(11) 0.0020(13) 0.0002(11)
C41 0.0191(17) 0.0162(14) 0.0260(16) -0.0029(12) 0.0042(13) 0.0052(12)
C75 0.0149(17) 0.0179(15) 0.044(2) -0.0011(13) 0.0085(15) -0.0003(12)
C37 0.0231(19) 0.0242(17) 0.044(2) 0.0013(15) 0.0174(16) -0.0027(14)
C71 0.0239(17) 0.0139(14) 0.0344(18) -0.0054(13) 0.0092(14) -0.0028(12)
C77 0.0214(17) 0.0194(15) 0.0252(16) -0.0016(12) 0.0069(13) -0.0049(12)
C43 0.0251(18) 0.0167(14) 0.0249(16) -0.0043(12) 0.0018(13) -0.0036(12)

loop_
_atom_type_symbol
_atom_type_description
_atom_type_scat_dispersion_real
_atom_type_scat_dispersion_imag
_atom_type_scat_source
C C 0.0033 0.0016 'International Tables Vol C Tables 4.2.6.8 and 6.1.1.4'
H H 0.0000 0.0000 'International Tables Vol C Tables 4.2.6.8 and 6.1.1.4'
B B 0.0013 0.0007 'International Tables Vol C Tables 4.2.6.8 and 6.1.1.4'
N N 0.0061 0.0033 'International Tables Vol C Tables 4.2.6.8 and 6.1.1.4'
F F 0.0171 0.0103 'International Tables Vol C Tables 4.2.6.8 and 6.1.1.4'
P P 0.1023 0.0942 'International Tables Vol C Tables 4.2.6.8 and 6.1.1.4'
Fe Fe 0.3463 0.8444 'International Tables Vol C Tables 4.2.6.8 and 6.1.1.4'
Cu Cu 0.3201 1.2651 'International Tables Vol C Tables 4.2.6.8 and 6.1.1.4'
O O 0.0106 0.0060 'International Tables Vol C Tables 4.2.6.8 and 6.1.1.4'

loop_
_geom_angle_atom_site_label_1
_geom_angle_atom_site_label_2
_geom_angle_atom_site_label_3
_geom_angle
N1 Cu1 N1' 79.48(10)
N1 Cu1 P1 121.00(8)
N1' Cu1 P1 123.42(8)
N1 Cu1 P1' 111.11(8)
N1' Cu1 P1' 106.58(8)
P1 Cu1 P1' 111.31(3)
N1'A Cu2 N1A 79.06(11)
N1'A Cu2 P1'A 119.77(8)
N1A Cu2 P1'A 123.61(8)
N1'A Cu2 P1A 113.48(8)
N1A Cu2 P1A 104.36(8)
P1'A Cu2 P1A 112.23(3)
C74 Fe3 C69 134.99(13)
C74 Fe3 C73 41.20(13)
C69 Fe3 C73 109.40(13)
C74 Fe3 C68 109.49(13)
C69 Fe3 C68 41.11(13)
C73 Fe3 C68 113.45(12)
C74 Fe3 C72 113.59(13)
C69 Fe3 C72 68.95(13)
C73 Fe3 C72 144.31(13)
C68 Fe3 C72 41.13(12)
C74 Fe3 C77 68.44(13)
C69 Fe3 C77 113.93(13)
C73 Fe3 C77 40.71(13)
C68 Fe3 C77 144.33(13)
C72 Fe3 C77 174.06(13)
C74 Fe3 C71 143.79(14)
C69 Fe3 C71 68.63(13)
C73 Fe3 C71 174.38(15)
C68 Fe3 C71 68.82(13)
C72 Fe3 C71 40.61(13)
C77 Fe3 C71 134.63(14)
C74 Fe3 C76 68.04(14)
C69 Fe3 C76 144.27(14)
C73 Fe3 C76 68.48(13)
C68 Fe3 C76 174.16(14)
C72 Fe3 C76 134.27(14)
C77 Fe3 C76 40.51(13)
C71 Fe3 C76 109.80(13)
C74 Fe3 C70 175.06(13)
C69 Fe3 C70 40.75(12)
C73 Fe3 C70 134.69(13)
C68 Fe3 C70 68.76(12)
C72 Fe3 C70 68.38(13)
C77 Fe3 C70 110.08(13)
C71 Fe3 C70 40.51(14)
C76 Fe3 C70 114.15(14)
C74 Fe3 C75 40.61(13)
C69 Fe3 C75 174.92(14)
C73 Fe3 C75 68.75(13)
C68 Fe3 C75 134.70(14)
C72 Fe3 C75 109.58(14)
C77 Fe3 C75 68.01(14)
C71 Fe3 C75 113.67(14)
C76 Fe3 C75 40.09(15)
C70 Fe3 C75 143.80(13)
C40 Fe4 C38 108.94(13)
C40 Fe4 C39 41.48(12)
C38 Fe4 C39 135.86(13)
C40 Fe4 C34 112.00(12)
C38 Fe4 C34 41.52(14)
C39 Fe4 C34 109.44(13)
C40 Fe4 C41 41.27(12)
C38 Fe4 C41 112.69(14)
C39 Fe4 C41 68.87(13)
C34 Fe4 C41 142.87(13)
C40 Fe4 C35 143.07(13)
C38 Fe4 C35 68.97(14)
C39 Fe4 C35 113.31(14)
C34 Fe4 C35 41.20(12)
C41 Fe4 C35 175.25(13)
C40 Fe4 C37 135.27(15)
C38 Fe4 C37 40.64(14)
C39 Fe4 C37 176.05(14)
C34 Fe4 C37 68.97(14)
C41 Fe4 C37 110.04(15)
C35 Fe4 C37 68.09(15)
C40 Fe4 C36 175.28(15)
C38 Fe4 C36 68.25(14)
C39 Fe4 C36 143.12(15)
C34 Fe4 C36 68.67(13)
C41 Fe4 C36 135.60(14)
C35 Fe4 C36 40.26(14)
C37 Fe4 C36 40.20(16)
C40 Fe4 C43 68.96(12)
C38 Fe4 C43 176.15(14)
C39 Fe4 C43 40.49(12)
C34 Fe4 C43 135.71(14)
C41 Fe4 C43 68.07(13)
C35 Fe4 C43 110.59(14)
C37 Fe4 C43 143.06(14)
C36 Fe4 C43 114.06(14)
C40 Fe4 C42 68.88(12)
C38 Fe4 C42 142.57(14)
C39 Fe4 C42 68.26(13)
C34 Fe4 C42 175.75(14)
C41 Fe4 C42 40.33(13)
C35 Fe4 C42 135.81(13)
C37 Fe4 C42 113.56(15)
C36 Fe4 C42 110.82(13)
C43 Fe4 C42 40.29(14)
C68 P1'A C44 103.18(14)
C68 P1'A C50 103.14(15)
C44 P1'A C50 102.56(15)
C68 P1'A Cu2 114.72(10)
C44 P1'A Cu2 114.58(10)
C50 P1'A Cu2 116.85(11)
C40 P1 C28 102.81(14)
C40 P1 C22 101.39(14)
C28 P1 C22 105.44(14)
C40 P1 Cu1 115.24(10)
C28 P1 Cu1 114.04(10)
C22 P1 Cu1 116.22(10)
C34 P1' C16 102.86(15)
C34 P1' C10 105.79(15)
C16 P1' C10 103.62(15)
C34 P1' Cu1 114.27(11)
C16 P1' Cu1 114.20(11)
C10 P1' Cu1 114.79(11)
C73 P1A C62 106.25(15)
C73 P1A C56 104.91(15)
C62 P1A C56 102.91(14)
C73 P1A Cu2 113.79(11)
C62 P1A Cu2 116.65(11)
C56 P1A Cu2 111.16(11)
N2' N3' C1' 112.3(3)
N2' N3' C3' 120.1(3)
C1' N3' C3' 127.7(3)
N1'A N2'A N3'A 105.6(3)
N1' N2' N3' 106.5(3)
N2' N1' C2' 109.5(3)
N2' N1' Cu1 138.3(2)
C2' N1' Cu1 112.2(2)
N1A N2A N3A 105.8(3)
N2'A N3'A C1'A 112.5(3)
N2'A N3'A C3'A 118.8(3)
C1'A N3'A C3'A 128.2(3)
N2 N3 C1 111.4(3)
N2 N3 C3 119.7(3)
C1 N3 C3 128.6(3)
C33 C28 C29 118.5(3)
C33 C28 P1 118.1(2)
C29 C28 P1 123.4(2)
N2A N1A C2A 109.8(3)
N2A N1A Cu2 135.8(2)
C2A N1A Cu2 113.9(2)
C66 C67 C62 119.7(3)
C1 C2 N1 107.5(3)
C1 C2 C2' 135.5(3)
N1 C2 C2' 116.9(3)
N2 N1 C2 109.9(3)
N2 N1 Cu1 136.2(2)
C2 N1 Cu1 113.9(2)
N3' C3' C4' 113.0(3)
N1' C2' C1' 107.6(3)
N1' C2' C2 117.6(3)
C1' C2' C2 134.8(3)
C1A N3A N2A 112.2(3)
C1A N3A C3A 128.4(3)
N2A N3A C3A 119.3(3)
C9' C4' C5' 120.1(3)
C9' C4' C3' 121.2(3)
C5' C4' C3' 118.7(3)
N3 C3 C4 112.1(3)
C23 C22 C27 119.0(3)
C23 C22 P1 118.3(2)
C27 C22 P1 122.6(2)
N1'A C2'A C1'A 107.9(3)
N1'A C2'A C2A 116.7(3)
C1'A C2'A C2A 135.3(3)
C28 C33 C32 121.1(3)
C44 C45 C46 120.5(3)
C45 C44 C49 118.9(3)
C45 C44 P1'A 122.5(2)
C49 C44 P1'A 118.6(2)
N1 N2 N3 106.2(3)
C35 C34 C38 106.6(3)
C35 C34 P1' 130.9(3)
C38 C34 P1' 122.4(2)
C35 C34 Fe4 69.53(17)
C38 C34 Fe4 69.07(18)
P1' C34 Fe4 123.61(17)
C48 C49 C44 120.4(3)
C57 C56 C61 120.5(3)
C57 C56 P1A 123.7(2)
C61 C56 P1A 115.6(3)
C63 C62 C67 119.8(3)
C63 C62 P1A 121.8(3)
C67 C62 P1A 118.2(2)
C12 C11 C10 120.6(3)
N3' C1' C2' 104.2(3)
C9'A C4'A C5'A 118.6(3)
C9'A C4'A C3'A 118.9(3)
C5'A C4'A C3'A 122.5(3)
C14 C13 C12 120.3(3)
C54 C55 C50 119.6(3)
C55 C50 C51 119.3(3)
C55 C50 P1'A 119.3(3)
C51 C50 P1'A 121.3(3)
N3A C1A C2A 104.6(3)
C41 C40 C39 106.8(3)
C41 C40 P1 128.8(2)
C39 C40 P1 124.4(2)
C41 C40 Fe4 69.97(18)
C39 C40 Fe4 69.69(17)
P1 C40 Fe4 124.74(15)
C25 C26 C27 120.2(3)
N1A C2A C1A 107.5(3)
N1A C2A C2'A 116.3(3)
C1A C2A C2'A 136.0(3)
C56 C61 C60 120.0(4)
C8'A C9'A C4'A 120.9(3)
C30 C29 C28 120.4(3)
C8'A C7'A C6'A 119.7(3)
C64 C63 C62 119.8(3)
C17 C16 C21 119.3(3)
C17 C16 P1' 124.9(3)
C21 C16 P1' 115.7(3)
C24 C25 C26 120.3(3)
C48 C47 C46 119.7(3)
C69 C68 C72 107.4(3)
C69 C68 P1'A 123.6(2)
C72 C68 P1'A 128.9(2)
C69 C68 Fe3 69.29(18)
C72 C68 Fe3 69.59(18)
P1'A C68 Fe3 123.57(15)
C45 C46 C47 120.1(3)
C32 C31 C30 119.1(3)
C4' C5' C6' 117.9(4)
C56 C57 C58 119.0(3)
N2'A N1'A C2'A 109.9(3)
N2'A N1'A Cu2 136.0(2)
C2'A N1'A Cu2 114.0(2)
C11 C10 C15 118.9(3)
C11 C10 P1' 119.6(2)
C15 C10 P1' 121.5(3)
N3'A C1'A C2'A 104.0(3)
C14 C15 C10 119.6(3)
C4 C9 C8 120.1(4)
C75 C74 C73 108.5(3)
C75 C74 Fe3 70.90(18)
C73 C74 Fe3 69.63(17)
C37 C38 C34 108.0(3)
C37 C38 Fe4 70.38(19)
C34 C38 Fe4 69.42(18)
C75 C76 C77 108.3(3)
C75 C76 Fe3 70.1(2)
C77 C76 Fe3 69.23(19)
C6'A C5'A C4'A 120.2(3)
C13 C12 C11 119.5(3)
C59 C58 C57 120.9(4)
C22 C23 C24 120.5(3)
C69 C70 C71 108.0(3)
C69 C70 Fe3 68.67(17)
C71 C70 Fe3 69.71(18)
C77 C73 C74 107.0(3)
C77 C73 P1A 130.8(3)
C74 C73 P1A 122.0(2)
C77 C73 Fe3 69.99(17)
C74 C73 Fe3 69.17(17)
P1A C73 Fe3 121.53(16)
C59 C60 C61 119.5(3)
C25 C24 C23 119.9(3)
C29 C30 C31 120.9(3)
C65 C66 C67 120.4(4)
C47 C48 C49 120.5(3)
C9 C4 C5 119.7(4)
C9 C4 C3 120.2(3)
C5 C4 C3 120.1(4)
C63 C64 C65 120.7(4)
C60 C59 C58 120.0(3)
C6' C7' C8' 120.2(4)
N3 C1 C2 105.0(3)
O200 C200 C201 123.1(4)
O200 C200 C202 119.3(4)
C201 C200 C202 117.5(5)
C36 C35 C34 108.5(3)
C36 C35 Fe4 70.48(19)
C34 C35 Fe4 69.28(18)
N3'A C3'A C4'A 111.6(3)
C41 C42 C43 108.1(3)
C41 C42 Fe4 68.94(17)
C43 C42 Fe4 69.68(17)
C26 C27 C22 120.0(3)
C70 C69 C68 108.3(3)
C70 C69 Fe3 70.57(18)
C68 C69 Fe3 69.59(18)
C5A C4A C9A 118.4(5)
C5A C4A C3A 123.9(4)
C9A C4A C3A 117.6(4)
C7'A C6'A C5'A 120.4(3)
C35 C36 C37 108.5(3)
C35 C36 Fe4 69.26(19)
C37 C36 Fe4 69.7(2)
N3A C3A C4A 114.4(3)
C6 C5 C4 119.7(4)
C52 C51 C50 120.3(4)
C13 C14 C15 121.1(3)
C7' C6' C5' 122.0(4)
C20 C19 C18 120.2(3)
C19 C18 C17 119.6(4)
C7'A C8'A C9'A 120.2(3)
C16 C17 C18 120.8(4)
C31 C32 C33 120.0(3)
O100 C100 C102 122.5(4)
O100 C100 C101 121.3(4)
C102 C100 C101 116.2(4)
C19 C20 C21 120.6(4)
C66 C65 C64 119.6(3)
C43 C39 C40 108.2(3)
C43 C39 Fe4 70.64(19)
C40 C39 Fe4 68.83(17)
C9' C8' C7' 118.3(4)
C4A C5A C6A 121.4(4)
C53 C54 C55 120.4(4)
F6 B2 F5 108.8(3)
F6 B2 F7 109.5(4)
F5 B2 F7 108.8(4)
F6 B2 F8 110.2(4)
F5 B2 F8 109.5(3)
F7 B2 F8 110.0(3)
C20 C21 C16 119.6(4)
C7 C8 C9 119.6(4)
C4' C9' C8' 121.4(4)
F3 B1 F1 114.0(6)
F3 B1 F4 107.4(5)
F1 B1 F4 106.8(5)
F3 B1 F2 106.7(4)
F1 B1 F2 108.9(4)
F4 B1 F2 113.1(5)
C8A C7A C6A 119.8(5)
C8A C9A C4A 120.0(5)
C54 C53 C52 120.3(4)
C5 C6 C7 120.8(4)
C53 C52 C51 120.1(4)
C8 C7 C6 120.1(4)
C7A C8A C9A 121.4(4)
C5A C6A C7A 119.0(5)
C71 C72 C68 108.3(3)
C71 C72 Fe3 70.30(19)
C68 C72 Fe3 69.28(18)
C42 C41 C40 108.6(3)
C42 C41 Fe4 70.72(19)
C40 C41 Fe4 68.77(17)
C76 C75 C74 107.7(3)
C76 C75 Fe3 69.84(19)
C74 C75 Fe3 68.49(18)
C36 C37 C38 108.3(3)
C36 C37 Fe4 70.1(2)
C38 C37 Fe4 68.98(19)
C72 C71 C70 108.0(3)
C72 C71 Fe3 69.09(17)
C70 C71 Fe3 69.78(17)
C73 C77 C76 108.4(3)
C73 C77 Fe3 69.30(18)
C76 C77 Fe3 70.27(19)
C39 C43 C42 108.3(3)
C39 C43 Fe4 68.87(17)
C42 C43 Fe4 70.03(18)

loop_
_geom_bond_atom_site_label_1
_geom_bond_atom_site_label_2
_geom_bond_distance
Cu1 N1 2.083(3)
Cu1 N1' 2.128(3)
Cu1 P1 2.2375(10)
Cu1 P1' 2.2380(9)
Cu2 N1'A 2.086(3)
Cu2 N1A 2.092(3)
Cu2 P1'A 2.2227(11)
Cu2 P1A 2.2416(10)
Fe3 C74 2.036(3)
Fe3 C69 2.040(3)
Fe3 C73 2.042(3)
Fe3 C68 2.044(3)
Fe3 C72 2.048(3)
Fe3 C77 2.051(3)
Fe3 C71 2.064(3)
Fe3 C76 2.065(3)
Fe3 C70 2.065(3)
Fe3 C75 2.068(3)
Fe4 C40 2.029(3)
Fe4 C38 2.037(3)
Fe4 C39 2.040(3)
Fe4 C34 2.042(3)
Fe4 C41 2.045(3)
Fe4 C35 2.045(3)
Fe4 C37 2.056(4)
Fe4 C36 2.061(3)
Fe4 C43 2.064(3)
Fe4 C42 2.068(3)
P1'A C68 1.808(3)
P1'A C44 1.826(3)
P1'A C50 1.829(3)
P1 C40 1.808(3)
P1 C28 1.823(3)
P1 C22 1.831(3)
P1' C34 1.790(3)
P1' C16 1.816(3)
P1' C10 1.822(3)
P1A C73 1.798(3)
P1A C62 1.821(3)
P1A C56 1.832(3)
F8 B2 1.388(5)
F5 B2 1.381(5)
N3' N2' 1.336(4)
N3' C1' 1.338(4)
N3' C3' 1.472(4)
O200 C200 1.202(5)
N2'A N1'A 1.320(4)
N2'A N3'A 1.337(4)
F7 B2 1.384(5)
F6 B2 1.375(5)
N2' N1' 1.307(4)
N1' C2' 1.368(4)
N2A N1A 1.321(4)
N2A N3A 1.340(4)
N3'A C1'A 1.347(5)
N3'A C3'A 1.464(4)
N3 N2 1.347(4)
N3 C1 1.350(4)
N3 C3 1.470(4)
C28 C33 1.392(4)
C28 C29 1.402(4)
N1A C2A 1.360(4)
C67 C66 1.390(5)
C67 C62 1.399(5)
C2 C1 1.366(5)
C2 N1 1.370(4)
C2 C2' 1.440(5)
N1 N2 1.313(4)
C3' C4' 1.517(5)
C2' C1' 1.378(4)
N3A C1A 1.337(5)
N3A C3A 1.473(5)
C4' C9' 1.378(6)
C4' C5' 1.395(5)
C3 C4 1.510(5)
C22 C23 1.393(4)
C22 C27 1.401(4)
C2'A N1'A 1.359(4)
C2'A C1'A 1.372(5)
C2'A C2A 1.446(5)
C33 C32 1.399(5)
C45 C44 1.391(4)
C45 C46 1.392(5)
C44 C49 1.399(5)
C34 C35 1.438(4)
C34 C38 1.446(5)
C49 C48 1.392(5)
C56 C57 1.385(5)
C56 C61 1.389(5)
C62 C63 1.399(5)
C11 C12 1.393(5)
C11 C10 1.399(5)
C4'A C9'A 1.392(5)
C4'A C5'A 1.395(5)
C4'A C3'A 1.516(5)
C13 C14 1.367(6)
C13 C12 1.390(5)
C55 C54 1.390(5)
C55 C50 1.396(5)
C50 C51 1.398(5)
C1A C2A 1.375(5)
C40 C41 1.435(4)
C40 C39 1.441(4)
C26 C25 1.389(5)
C26 C27 1.392(5)
C61 C60 1.406(5)
C9'A C8'A 1.382(5)
C29 C30 1.383(5)
C7'A C8'A 1.378(6)
C7'A C6'A 1.382(5)
C63 C64 1.377(5)
C16 C17 1.375(5)
C16 C21 1.414(5)
C25 C24 1.376(5)
C47 C48 1.378(5)
C47 C46 1.397(5)
C68 C69 1.434(4)
C68 C72 1.437(4)
C31 C32 1.384(5)
C31 C30 1.398(5)
C5' C6' 1.407(6)
C57 C58 1.392(5)
F2 B1 1.393(6)
C10 C15 1.402(4)
C15 C14 1.393(5)
C9 C4 1.376(6)
C9 C8 1.400(5)
C74 C75 1.424(5)
C74 C73 1.435(5)
C38 C37 1.421(5)
C76 C75 1.417(5)
C76 C77 1.425(5)
C5'A C6'A 1.389(5)
C58 C59 1.390(6)
C23 C24 1.397(5)
C70 C69 1.429(4)
C70 C71 1.430(5)
C73 C77 1.424(5)
C60 C59 1.376(6)
O100 C100 1.201(5)
C66 C65 1.387(6)
C4 C5 1.390(6)
C64 C65 1.396(6)
C7' C6' 1.349(7)
C7' C8' 1.406(6)
C200 C201 1.474(6)
C200 C202 1.499(6)
C35 C36 1.413(5)
C42 C41 1.418(5)
C42 C43 1.423(5)
C4A C5A 1.375(6)
C4A C9A 1.404(5)
C4A C3A 1.501(7)
C36 C37 1.415(6)
C5 C6 1.376(6)
C51 C52 1.380(5)
C19 C20 1.380(6)
C19 C18 1.388(6)
C18 C17 1.394(5)
C100 C102 1.486(6)
C100 C101 1.496(6)
C20 C21 1.382(5)
C39 C43 1.420(4)
C8' C9' 1.389(5)
F1 B1 1.315(6)
C5A C6A 1.391(7)
C54 C53 1.379(6)
C8 C7 1.373(6)
B1 F3 1.288(6)
B1 F4 1.336(6)
C7A C8A 1.358(8)
C7A C6A 1.397(7)
C9A C8A 1.375(8)
C53 C52 1.379(6)
C6 C7 1.376(7)
C72 C71 1.427(5)
